data_4329871
loop_
_publ_author_name
'W\/lodzimierz Buchowicz'
'Beata Herbaczy\'nska'
'Lucjan B. Jerzykiewicz'
'Tadeusz Lis'
'Stanis\/law Pasynkiewicz'
'Antoni Pietrzykowski'

_publ_contact_author_address
;
Faculty of Chemistry
Warsaw University of Technology
Noakowskiego 3, 00-664 Warsaw, Poland
;
_publ_contact_author_email anpietr@ch.pw.edu.pl
_publ_contact_author_fax '+48 22 234 5462'
_publ_contact_author_name 'Antoni Pietrzykowski'
_publ_contact_author_phone '+48 22 234 7116'
_publ_section_title
;
 Triple C-H Bond Activation of a Nickel-Bound Methyl Group: Synthesis and
 X-Ray Structure of a Carbide Cluster (NiCp)6(\m6-C)
;
_journal_name_full 'Inorganic Chemistry'
_journal_page_first 8292
_journal_page_last 8297
_journal_paper_doi 10.1021/ic3008409
_journal_volume 51
_journal_year 2012
_chemical_formula_moiety 'C31 H30 Ni6, 3(C4 H8 O)'
_chemical_formula_sum 'C43 H54 Ni6 O3'
_chemical_formula_weight 971.12
_chemical_name_systematic
; 
 ? 
;
_space_group_IT_number 186
_symmetry_cell_setting hexagonal
_symmetry_Int_Tables_number 186
_symmetry_space_group_name_Hall 'P 6c -2c'
_symmetry_space_group_name_H-M 'P 63 m c'
_atom_sites_solution_hydrogens geom
_atom_sites_solution_primary direct
_atom_sites_solution_secondary difmap
_audit_creation_method SHELXL-97
_cell_angle_alpha 90.00
_cell_angle_beta 90.00
_cell_angle_gamma 120.00
_cell_formula_units_Z 2
_cell_length_a 15.637(4)
_cell_length_b 15.637(4)
_cell_length_c 9.351(3)
_cell_measurement_reflns_used 3358
_cell_measurement_temperature 200(2)
_cell_measurement_theta_max 35
_cell_measurement_theta_min 2
_cell_volume 1980.1(10)
_computing_cell_refinement
;
CrysAlis CCD. Version 1.171.33 (Oxford Diffraction, 2009)
;
_computing_data_collection
;
CrysAlis CCD. Version 1.171.33 (Oxford Diffraction, 2009)
;
_computing_data_reduction
;
CrysAlis CCD. Version 1.171.33 (Oxford Diffraction, 2009)
;
_computing_molecular_graphics ' DIAMOND. Version 3.1f. (Brandenburg, K.  2007)'
_computing_publication_material 'SHELXTL. Version 6.14 (Bruker, 2003)'
_computing_structure_refinement 'SHELXL-97 (Sheldrick, 1997)'
_computing_structure_solution 'SHELXS-97 (Sheldrick, 1990)'
_diffrn_ambient_temperature 200(2)
_diffrn_measured_fraction_theta_full 0.996
_diffrn_measured_fraction_theta_max 0.996
_diffrn_measurement_device_type 'KUMA KM4 \k-geometry diffractometer with Saphire CCD camera'
_diffrn_measurement_method \w
_diffrn_radiation_monochromator graphite
_diffrn_radiation_source 'fine-focus sealed tube'
_diffrn_radiation_type MoK\a
_diffrn_radiation_wavelength 0.71073
_diffrn_reflns_av_R_equivalents 0.1150
_diffrn_reflns_av_sigmaI/netI 0.0543
_diffrn_reflns_limit_h_max 19
_diffrn_reflns_limit_h_min -19
_diffrn_reflns_limit_k_max 16
_diffrn_reflns_limit_k_min -19
_diffrn_reflns_limit_l_max 11
_diffrn_reflns_limit_l_min -11
_diffrn_reflns_number 17515
_diffrn_reflns_theta_full 26.50
_diffrn_reflns_theta_max 26.61
_diffrn_reflns_theta_min 3.01
_exptl_absorpt_coefficient_mu 2.833
_exptl_absorpt_correction_T_max 0.8713
_exptl_absorpt_correction_T_min 0.3621
_exptl_absorpt_correction_type analytical
_exptl_absorpt_process_details '(CrysAlis RED; Oxford Diffraction, 2003)'
_exptl_crystal_colour reddish
_exptl_crystal_density_diffrn 1.629
_exptl_crystal_description needle
_exptl_crystal_F_000 1008
_exptl_crystal_size_max 0.45
_exptl_crystal_size_mid 0.05
_exptl_crystal_size_min 0.05
_refine_diff_density_max 0.554
_refine_diff_density_min -0.387
_refine_diff_density_rms 0.097
_refine_ls_abs_structure_details 'Flack H D (1983), Acta Cryst. A39, 876-881'
_refine_ls_abs_structure_Flack -0.01(11)
_refine_ls_extinction_method none
_refine_ls_goodness_of_fit_ref 1.030
_refine_ls_hydrogen_treatment constr
_refine_ls_matrix_type full
_refine_ls_number_parameters 116
_refine_ls_number_reflns 1520
_refine_ls_number_restraints 39
_refine_ls_restrained_S_all 1.041
_refine_ls_R_factor_all 0.1273
_refine_ls_R_factor_gt 0.0682
_refine_ls_shift/su_max 0.000
_refine_ls_shift/su_mean 0.000
_refine_ls_structure_factor_coef Fsqd
_refine_ls_weighting_details 'calc w=1/[\s^2^(Fo^2^)+(0.0990P)^2^+0.0000P] where P=(Fo^2^+2Fc^2^)/3'
_refine_ls_weighting_scheme calc
_refine_ls_wR_factor_gt 0.1558
_refine_ls_wR_factor_ref 0.1804
_reflns_number_gt 864
_reflns_number_total 1520
_reflns_threshold_expression >2sigma(I)
_cod_data_source_file ic3008409_si_002_2.cif
_cod_data_source_block CCDC867930
_cod_database_code 4329871

loop_
_symmetry_equiv_pos_as_xyz
'x, y, z'
'-y, x-y, z'
'-x+y, -x, z'
'-x, -y, z+1/2'
'y, -x+y, z+1/2'
'x-y, x, z+1/2'
'-y, -x, z'
'-x+y, y, z'
'x, x-y, z'
'y, x, z+1/2'
'x-y, -y, z+1/2'
'-x, -x+y, z+1/2'

loop_
_atom_site_label
_atom_site_type_symbol
_atom_site_fract_x
_atom_site_fract_y
_atom_site_fract_z
_atom_site_U_iso_or_equiv
_atom_site_adp_type
_atom_site_occupancy
_atom_site_symmetry_multiplicity
_atom_site_calc_flag
_atom_site_refinement_flags
_atom_site_disorder_assembly
_atom_site_disorder_group
Ni1 Ni 0.72003(5) 0.44007(11) 0.58116(19) 0.0763(6) Uani 1 2 d S . .
Ni2 Ni 0.61004(7) 0.38996(7) 0.80137(18) 0.0973(8) Uani 1 2 d S . .
C1 C 0.6667 0.3333 0.705(4) 0.098(7) Uani 1 6 d S . .
C12 C 0.5132(19) 0.4483(18) 0.797(2) 0.140(17) Uani 0.50 1 d PG A -2
H12 H 0.4816 0.4539 0.7138 0.168 Uiso 0.50 1 calc PR A -2
C22 C 0.604(2) 0.5230(19) 0.855(2) 0.118(11) Uani 0.50 1 d PG A -2
H22 H 0.6441 0.5874 0.8165 0.141 Uiso 0.50 1 calc PR A -2
C32 C 0.625(2) 0.485(2) 0.9793(17) 0.117(13) Uani 0.50 1 d PG A -2
H32 H 0.6811 0.5189 1.0391 0.140 Uiso 0.50 1 calc PR A -2
C42 C 0.547(3) 0.386(2) 0.999(2) 0.24(3) Uani 0.50 1 d PG A -2
H42 H 0.5415 0.3429 1.0738 0.289 Uiso 0.50 1 calc PR A -2
C52 C 0.478(2) 0.364(2) 0.886(3) 0.101(11) Uiso 0.50 1 d PG A -2
H52 H 0.4182 0.3027 0.8728 0.121 Uiso 0.50 1 calc PR A -2
C11 C 0.8532(13) 0.5697(18) 0.528(2) 0.092(8) Uani 0.50 1 d PGU B -3
H11 H 0.9140 0.5882 0.5749 0.110 Uiso 0.50 1 calc PR B -3
C21 C 0.8188(16) 0.5135(16) 0.4004(19) 0.115(12) Uani 0.50 1 d PGU B -3
H21 H 0.8525 0.4879 0.3467 0.138 Uiso 0.50 1 calc PR B -3
C31 C 0.7252(16) 0.5024(18) 0.367(2) 0.156(17) Uani 0.50 1 d PGU B -3
H31 H 0.6853 0.4680 0.2870 0.188 Uiso 0.50 1 calc PR B -3
C41 C 0.7017(17) 0.552(2) 0.474(3) 0.133(13) Uani 0.50 1 d PGU B -3
H41 H 0.6434 0.5562 0.4784 0.160 Uiso 0.50 1 calc PR B -3
C51 C 0.7809(16) 0.5933(10) 0.574(2) 0.114(9) Uani 0.50 1 d PGU B -3
H51 H 0.7847 0.6304 0.6564 0.137 Uiso 0.50 1 calc PR B -3
O10 O 0.8293(17) 0.773(2) 0.211(3) 0.30(2) Uani 0.50 1 d PD . 4
C10 C 0.9288(13) 0.858(3) 0.198(5) 0.72(12) Uani 1 2 d SD . 4
H10A H 0.9779 0.8340 0.2369 0.861 Uiso 0.50 1 d PR . 4
H10B H 0.9322 0.9037 0.2446 0.861 Uiso 0.50 1 d PR . 4
C20 C 0.9295(15) 0.859(3) 0.038(5) 0.73(12) Uani 1 2 d SD C 4
H20A H 0.8949 0.8928 0.0003 0.880 Uiso 0.50 1 calc PR C 4
H20B H 0.9979 0.8928 0.0003 0.880 Uiso 0.50 1 calc PR C 4
C30 C 0.8765(16) 0.753(3) -0.003(3) 0.31(3) Uani 1 2 d SD C 4
H30A H 0.8163 0.7358 -0.0593 0.375 Uiso 0.50 1 calc PR C 4
H30B H 0.9195 0.7358 -0.0593 0.375 Uiso 0.50 1 calc PR C 4
C40 C 0.8519(10) 0.704(2) 0.136(4) 0.42(4) Uani 1 2 d SD . 4
H40A H 0.7945 0.6325 0.1270 0.509 Uiso 0.50 1 d PR . 4
H40B H 0.9053 0.6913 0.1766 0.509 Uiso 0.50 1 d PR . 4

loop_
_atom_site_aniso_label
_atom_site_aniso_U_11
_atom_site_aniso_U_22
_atom_site_aniso_U_33
_atom_site_aniso_U_23
_atom_site_aniso_U_13
_atom_site_aniso_U_12
Ni1 0.0758(8) 0.0679(10) 0.0825(12) 0.0212(12) 0.0106(6) 0.0340(5)
Ni2 0.1133(12) 0.1133(12) 0.0873(15) -0.0183(7) 0.0183(7) 0.0731(12)
C1 0.107(11) 0.107(11) 0.079(15) 0.000 0.000 0.053(5)
C12 0.17(4) 0.21(5) 0.114(19) 0.08(3) 0.08(2) 0.16(4)
C22 0.17(3) 0.17(3) 0.080(17) -0.066(19) -0.03(2) 0.14(3)
C32 0.21(3) 0.19(3) 0.038(12) -0.044(14) -0.032(13) 0.17(3)
C42 0.25(5) 0.09(2) 0.27(5) -0.06(3) 0.21(4) 0.00(3)
C11 0.049(11) 0.100(15) 0.132(19) 0.041(14) 0.060(10) 0.042(10)
C21 0.079(15) 0.119(16) 0.070(15) -0.006(13) 0.006(13) -0.008(15)
C31 0.12(2) 0.17(2) 0.097(17) 0.053(16) 0.023(16) 0.02(2)
C41 0.10(2) 0.13(2) 0.13(2) 0.112(18) 0.024(18) 0.028(16)
C51 0.09(3) 0.072(9) 0.200(18) 0.073(13) 0.049(15) 0.059(11)
O10 0.19(2) 0.13(2) 0.51(7) 0.07(3) 0.14(3) 0.031(18)
C10 1.3(3) 0.18(5) 0.28(7) -0.05(5) -0.02(2) 0.09(3)
C20 1.2(3) 0.57(13) 0.17(4) -0.05(7) -0.03(3) 0.28(7)
C30 0.51(7) 0.17(3) 0.15(3) 0.01(3) 0.005(14) 0.086(17)
C40 0.70(10) 0.10(2) 0.28(6) 0.03(3) 0.015(16) 0.048(12)

loop_
_atom_type_symbol
_atom_type_description
_atom_type_scat_dispersion_real
_atom_type_scat_dispersion_imag
_atom_type_scat_source
C C 0.0033 0.0016 'International Tables Vol C Tables 4.2.6.8 and 6.1.1.4'
H H 0.0000 0.0000 'International Tables Vol C Tables 4.2.6.8 and 6.1.1.4'
Ni Ni 0.3393 1.1124 'International Tables Vol C Tables 4.2.6.8 and 6.1.1.4'
O O 0.0106 0.0060 'International Tables Vol C Tables 4.2.6.8 and 6.1.1.4'

loop_
_geom_angle_atom_site_label_1
_geom_angle_atom_site_label_2
_geom_angle_atom_site_label_3
_geom_angle
_geom_angle_site_symmetry_1
_geom_angle_site_symmetry_3
C1 Ni1 C51 142.7(10) . 8_655
C1 Ni1 C51 142.7(10) . .
C51 Ni1 C51 13.6(12) 8_655 .
C1 Ni1 C11 142.6(8) . .
C51 Ni1 C11 26.9(11) 8_655 .
C51 Ni1 C11 39.5(3) . .
C1 Ni1 C11 142.6(8) . 8_655
C51 Ni1 C11 39.5(3) 8_655 8_655
C51 Ni1 C11 26.9(11) . 8_655
C11 Ni1 C11 60.7(13) . 8_655
C1 Ni1 C41 147.1(5) . 8_655
C51 Ni1 C41 39.1(7) 8_655 8_655
C51 Ni1 C41 49.5(7) . 8_655
C11 Ni1 C41 15.27(17) . 8_655
C11 Ni1 C41 65.2(8) 8_655 8_655
C1 Ni1 C41 147.1(6) . .
C51 Ni1 C41 49.5(10) 8_655 .
C51 Ni1 C41 39.1(3) . .
C11 Ni1 C41 65.2(2) . .
C41 Ni1 C41 65.2(8) 8_655 .
C1 Ni1 C21 146.9(8) . .
C51 Ni1 C21 58.0(7) 8_655 .
C51 Ni1 C21 64.9(3) . .
C11 Ni1 C21 38.5(3) . .
C11 Ni1 C21 70.5(11) 8_655 .
C41 Ni1 C21 23.4(3) 8_655 .
C41 Ni1 C21 63.9(3) . .
C1 Ni1 C21 146.9(10) . 8_655
C51 Ni1 C21 64.9(7) 8_655 8_655
C51 Ni1 C21 58.0(5) . 8_655
C11 Ni1 C21 70.5(9) . 8_655
C11 Ni1 C21 38.5(6) 8_655 8_655
C41 Ni1 C21 63.9(5) 8_655 8_655
C41 Ni1 C21 23.4(4) . 8_655
C21 Ni1 C21 52.7(11) . 8_655
C1 Ni1 C31 149.8(10) . 8_655
C51 Ni1 C31 64.5(4) 8_655 8_655
C51 Ni1 C31 67.2(4) . 8_655
C11 Ni1 C31 51.5(7) . 8_655
C11 Ni1 C31 64.1(5) 8_655 8_655
C41 Ni1 C31 37.9(6) 8_655 8_655
C41 Ni1 C31 53.8(11) . 8_655
C21 Ni1 C31 17.3(12) . 8_655
C21 Ni1 C31 37.7(4) 8_655 8_655
C1 Ni1 C31 149.8(10) . .
C51 Ni1 C31 67.2(4) 8_655 .
C51 Ni1 C31 64.5(3) . .
C11 Ni1 C31 64.1(3) . .
C11 Ni1 C31 51.5(8) 8_655 .
C41 Ni1 C31 53.8(7) 8_655 .
C41 Ni1 C31 37.9(3) . .
C21 Ni1 C31 37.7(3) . .
C21 Ni1 C31 17.3(10) 8_655 .
C31 Ni1 C31 21.2(13) 8_655 .
C1 Ni1 Ni1 47.5(6) . 2_655
C51 Ni1 Ni1 156.7(6) 8_655 2_655
C51 Ni1 Ni1 143.2(6) . 2_655
C11 Ni1 Ni1 166.4(5) . 2_655
C11 Ni1 Ni1 117.8(6) 8_655 2_655
C41 Ni1 Ni1 151.4(5) 8_655 2_655
C41 Ni1 Ni1 109.8(7) . 2_655
C21 Ni1 Ni1 128.0(5) . 2_655
C21 Ni1 Ni1 99.9(8) 8_655 2_655
C31 Ni1 Ni1 115.0(6) 8_655 2_655
C31 Ni1 Ni1 103.8(5) . 2_655
C1 Ni2 C52 142.9(7) . 7_665
C1 Ni2 C52 142.9(8) . .
C52 Ni2 C52 74.2(13) 7_665 .
C1 Ni2 C42 141.6(11) . 7_665
C52 Ni2 C42 40.1(7) 7_665 7_665
C52 Ni2 C42 62.6(16) . 7_665
C1 Ni2 C42 141.6(10) . .
C52 Ni2 C42 62.6(11) 7_665 .
C52 Ni2 C42 40.1(5) . .
C42 Ni2 C42 29(2) 7_665 .
C1 Ni2 C12 147.5(10) . 7_665
C52 Ni2 C12 39.7(7) 7_665 7_665
C52 Ni2 C12 53.2(12) . 7_665
C42 Ni2 C12 66.2(4) 7_665 7_665
C42 Ni2 C12 70.7(6) . 7_665
C1 Ni2 C12 147.5(10) . .
C52 Ni2 C12 53.2(12) 7_665 .
C52 Ni2 C12 39.7(4) . .
C42 Ni2 C12 70.7(6) 7_665 .
C42 Ni2 C12 66.2(4) . .
C12 Ni2 C12 16.3(15) 7_665 .
C1 Ni2 C32 145.3(10) . 7_665
C52 Ni2 C32 66.0(6) 7_665 7_665
C52 Ni2 C32 27.7(9) . 7_665
C42 Ni2 C32 39.1(4) 7_665 7_665
C42 Ni2 C32 12.5(12) . 7_665
C12 Ni2 C32 64.9(6) 7_665 7_665
C12 Ni2 C32 57.5(5) . 7_665
C1 Ni2 C32 145.3(9) . .
C52 Ni2 C32 27.7(7) 7_665 .
C52 Ni2 C32 66.0(3) . .
C42 Ni2 C32 12.5(13) 7_665 .
C42 Ni2 C32 39.1(2) . .
C12 Ni2 C32 57.5(6) 7_665 .
C12 Ni2 C32 64.9(3) . .
C32 Ni2 C32 46.7(17) 7_665 .
C1 Ni2 C22 149.1(8) . 7_665
C52 Ni2 C22 65.5(4) 7_665 7_665
C52 Ni2 C22 15.5(8) . 7_665
C42 Ni2 C22 65.1(8) 7_665 7_665
C42 Ni2 C22 49.4(5) . 7_665
C12 Ni2 C22 38.4(4) 7_665 7_665
C12 Ni2 C22 24.2(11) . 7_665
C32 Ni2 C22 38.1(5) 7_665 7_665
C32 Ni2 C22 64.8(10) . 7_665
C1 Ni2 C22 149.1(9) . .
C52 Ni2 C22 15.5(8) 7_665 .
C52 Ni2 C22 65.5(3) . .
C42 Ni2 C22 49.4(6) 7_665 .
C42 Ni2 C22 65.1(3) . .
C12 Ni2 C22 24.2(11) 7_665 .
C12 Ni2 C22 38.4(3) . .
C32 Ni2 C22 64.8(13) 7_665 .
C32 Ni2 C22 38.1(3) . .
C22 Ni2 C22 54.1(14) 7_665 .
C1 Ni2 Ni1 46.7(7) . 2_655
C52 Ni2 Ni1 146.3(6) 7_665 2_655
C52 Ni2 Ni1 103.8(9) . 2_655
C42 Ni2 Ni1 165.0(10) 7_665 2_655
C42 Ni2 Ni1 135.9(10) . 2_655
C12 Ni2 Ni1 111.8(6) 7_665 2_655
C12 Ni2 Ni1 103.4(6) . 2_655
C32 Ni2 Ni1 126.0(8) 7_665 2_655
C32 Ni2 Ni1 168.0(6) . 2_655
C22 Ni2 Ni1 103.6(7) 7_665 2_655
C22 Ni2 Ni1 133.1(5) . 2_655
Ni2 C1 Ni2 96.6(13) 3_665 2_655
Ni2 C1 Ni2 96.6(13) 3_665 .
Ni2 C1 Ni2 96.6(13) 2_655 .
Ni2 C1 Ni1 88.88(16) 3_665 3_665
Ni2 C1 Ni1 88.88(16) 2_655 3_665
Ni2 C1 Ni1 171.8(18) . 3_665
Ni2 C1 Ni1 171.8(18) 3_665 2_655
Ni2 C1 Ni1 88.88(16) 2_655 2_655
Ni2 C1 Ni1 88.88(16) . 2_655
Ni1 C1 Ni1 85.1(12) 3_665 2_655
Ni2 C1 Ni1 88.88(16) 3_665 .
Ni2 C1 Ni1 171.8(18) 2_655 .
Ni2 C1 Ni1 88.88(16) . .
C22 C12 C52 108.0 . .
C22 C12 Ni2 73.2(10) . .
C52 C12 Ni2 67.6(11) . .
C22 C12 H12 126.0 . .
C52 C12 H12 126.0 . .
Ni2 C12 H12 124.7 . .
C32 C22 C12 108.0 . .
C32 C22 Ni2 70.0(5) . .
C12 C22 Ni2 68.4(9) . .
C32 C22 H22 126.0 . .
C12 C22 H22 126.0 . .
Ni2 C22 H22 127.2 . .
C22 C32 C42 108.0 . .
C22 C32 Ni2 71.9(6) . .
C42 C32 Ni2 67.4(11) . .
C22 C32 H32 126.0 . .
C42 C32 H32 126.0 . .
Ni2 C32 H32 126.2 . .
C52 C42 C32 108.0 . .
C52 C42 Ni2 69.0(8) . .
C32 C42 Ni2 73.5(11) . .
C52 C42 H42 126.0 . .
C32 C42 H42 126.0 . .
Ni2 C42 H42 123.1 . .
C42 C52 C12 108.0 . .
C42 C52 Ni2 70.8(6) . .
C12 C52 Ni2 72.7(8) . .
C42 C52 H52 126.0 . .
C12 C52 H52 126.0 . .
Ni2 C52 H52 122.2 . .
C21 C11 C51 108.0 . .
C21 C11 Ni1 73.6(6) . .
C51 C11 Ni1 69.4(8) . .
C21 C11 H11 126.0 . .
C51 C11 H11 126.0 . .
Ni1 C11 H11 122.7 . .
C31 C21 C11 108.0 . .
C31 C21 Ni1 72.0(10) . .
C11 C21 Ni1 67.9(7) . .
C31 C21 H21 126.0 . .
C11 C21 H21 126.0 . .
Ni1 C21 H21 125.6 . .
C21 C31 C41 108.0 . .
C21 C31 Ni1 70.3(10) . .
C41 C31 Ni1 68.8(7) . .
C21 C31 H31 126.0 . .
C41 C31 H31 126.0 . .
Ni1 C31 H31 126.5 . .
C51 C41 C31 108.0 . .
C51 C41 Ni1 68.1(8) . .
C31 C41 Ni1 73.3(6) . .
C51 C41 H41 126.0 . .
C31 C41 H41 126.0 . .
Ni1 C41 H41 124.2 . .
C41 C51 C11 108.0 . .
C41 C51 Ni1 72.8(10) . .
C11 C51 Ni1 71.1(10) . .
C41 C51 H51 126.0 . .
C11 C51 H51 126.0 . .
C10 O10 C40 94.9(12) . .
C10 O10 O10 51.9(11) . 8_655
C40 O10 O10 52.6(11) . 8_655
O10 C10 O10 76(2) 8_655 .
O10 C10 C20 95.3(15) 8_655 .
O10 C10 C20 95.3(15) . .
O10 C10 H10A 35.6 8_655 .
O10 C10 H10A 106.7 . .
C20 C10 H10A 110.0 . .
O10 C10 H10B 141.7 8_655 .
O10 C10 H10B 108.8 . .
C20 C10 H10B 121.2 . .
H10A C10 H10B 112.6 . .
C30 C20 C10 104.2(17) . .
C30 C20 H20A 110.9 . .
C10 C20 H20A 110.9 . .
C30 C20 H20B 110.9 . .
C10 C20 H20B 110.9 . .
H20A C20 H20B 108.9 . .
C40 C30 C20 102.2(16) . .
C40 C30 H30A 111.3 . .
C20 C30 H30A 111.3 . .
C40 C30 H30B 111.3 . .
C20 C30 H30B 111.3 . .
H30A C30 H30B 109.2 . .
C30 C40 O10 97.6(14) . 8_655
C30 C40 O10 97.6(14) . .
O10 C40 O10 75(2) 8_655 .
C30 C40 H40A 110.8 . .
O10 C40 H40A 147.1 8_655 .
O10 C40 H40A 115.9 . .
C30 C40 H40B 113.9 . .
O10 C40 H40B 51.3 8_655 .
O10 C40 H40B 119.0 . .
H40A C40 H40B 100.2 . .

loop_
_geom_bond_atom_site_label_1
_geom_bond_atom_site_label_2
_geom_bond_distance
_geom_bond_site_symmetry_2
Ni1 C1 1.85(2) .
Ni1 C51 2.091(15) 8_655
Ni1 C51 2.091(13) .
Ni1 C11 2.11(2) .
Ni1 C11 2.11(2) 8_655
Ni1 C41 2.15(3) 8_655
Ni1 C41 2.15(2) .
Ni1 C21 2.189(19) .
Ni1 C21 2.19(3) 8_655
Ni1 C31 2.211(17) 8_655
Ni1 C31 2.211(19) .
Ni1 Ni1 2.503(3) 2_655
Ni2 C1 1.780(18) .
Ni2 C52 2.06(3) 7_665
Ni2 C52 2.06(3) .
Ni2 C42 2.081(17) 7_665
Ni2 C42 2.08(2) .
Ni2 C12 2.123(15) 7_665
Ni2 C12 2.123(15) .
Ni2 C32 2.16(3) 7_665
Ni2 C32 2.161(17) .
Ni2 C22 2.19(2) 7_665
Ni2 C22 2.19(2) .
Ni2 Ni1 2.5427(19) 2_655
C1 Ni2 1.780(18) 3_665
C1 Ni2 1.780(18) 2_655
C1 Ni1 1.85(2) 3_665
C1 Ni1 1.85(2) 2_655
C12 C22 1.4200 .
C12 C52 1.4200 .
C12 H12 0.9500 .
C22 C32 1.4200 .
C22 H22 0.9500 .
C32 C42 1.4200 .
C32 H32 0.9500 .
C42 C52 1.4200 .
C42 H42 0.9500 .
C52 H52 0.9500 .
C11 C21 1.4200 .
C11 C51 1.4200 .
C11 H11 0.9500 .
C21 C31 1.4200 .
C21 H21 0.9500 .
C31 C41 1.4200 .
C31 H31 0.9500 .
C41 C51 1.4200 .
C41 H41 0.9500 .
C51 H51 0.9500 .
O10 C10 1.457(18) .
O10 C40 1.480(17) .
O10 O10 1.80(5) 8_655
C10 O10 1.457(18) 8_655
C10 C20 1.50(2) .
C10 H10A 1.0671 .
C10 H10B 0.8193 .
C20 C30 1.48(2) .
C20 H20A 0.9900 .
C20 H20B 0.9900 .
C30 C40 1.464(19) .
C30 H30A 0.9900 .
C30 H30B 0.9900 .
C40 O10 1.480(17) 8_655
C40 H40A 1.0273 .
C40 H40B 1.0217 .

loop_
_geom_torsion_atom_site_label_1
_geom_torsion_atom_site_label_2
_geom_torsion_atom_site_label_3
_geom_torsion_atom_site_label_4
_geom_torsion
_geom_torsion_site_symmetry_1
_geom_torsion_site_symmetry_4
C52 Ni2 C1 Ni2 43(2) 7_665 3_665
C52 Ni2 C1 Ni2 -140.8(12) . 3_665
C42 Ni2 C1 Ni2 -24.8(19) 7_665 3_665
C42 Ni2 C1 Ni2 -72.7(17) . 3_665
C12 Ni2 C1 Ni2 116.0(18) 7_665 3_665
C12 Ni2 C1 Ni2 146.6(15) . 3_665
C32 Ni2 C1 Ni2 -92.8(11) 7_665 3_665
C32 Ni2 C1 Ni2 -5(2) . 3_665
C22 Ni2 C1 Ni2 -166.5(14) 7_665 3_665
C22 Ni2 C1 Ni2 69(2) . 3_665
Ni1 Ni2 C1 Ni2 173.8(14) 2_655 3_665
C52 Ni2 C1 Ni2 140.8(11) 7_665 2_655
C52 Ni2 C1 Ni2 -43(2) . 2_655
C42 Ni2 C1 Ni2 72.7(15) 7_665 2_655
C42 Ni2 C1 Ni2 25(2) . 2_655
C12 Ni2 C1 Ni2 -146.6(15) 7_665 2_655
C12 Ni2 C1 Ni2 -116.0(18) . 2_655
C32 Ni2 C1 Ni2 5(2) 7_665 2_655
C32 Ni2 C1 Ni2 92.8(15) . 2_655
C22 Ni2 C1 Ni2 -69(2) 7_665 2_655
C22 Ni2 C1 Ni2 166.5(12) . 2_655
Ni1 Ni2 C1 Ni2 -88.7(2) 2_655 2_655
C52 Ni2 C1 Ni1 -130.5(12) 7_665 2_655
C52 Ni2 C1 Ni1 45(2) . 2_655
C42 Ni2 C1 Ni1 161.4(15) 7_665 2_655
C42 Ni2 C1 Ni1 113.5(19) . 2_655
C12 Ni2 C1 Ni1 -57.9(14) 7_665 2_655
C12 Ni2 C1 Ni1 -27.2(17) . 2_655
C32 Ni2 C1 Ni1 93.4(19) 7_665 2_655
C32 Ni2 C1 Ni1 -178.5(15) . 2_655
C22 Ni2 C1 Ni1 20(2) 7_665 2_655
C22 Ni2 C1 Ni1 -104.7(13) . 2_655
C52 Ni2 C1 Ni1 -45(2) 7_665 .
C52 Ni2 C1 Ni1 130.5(13) . .
C42 Ni2 C1 Ni1 -113.5(18) 7_665 .
C42 Ni2 C1 Ni1 -161.4(17) . .
C12 Ni2 C1 Ni1 27.2(17) 7_665 .
C12 Ni2 C1 Ni1 57.9(14) . .
C32 Ni2 C1 Ni1 178.5(12) 7_665 .
C32 Ni2 C1 Ni1 -93(2) . .
C22 Ni2 C1 Ni1 104.7(15) 7_665 .
C22 Ni2 C1 Ni1 -20(2) . .
Ni1 Ni2 C1 Ni1 85.1(12) 2_655 .
C51 Ni1 C1 Ni2 -37.0(13) 8_655 3_665
C51 Ni1 C1 Ni2 -59.5(11) . 3_665
C11 Ni1 C1 Ni2 8.1(18) . 3_665
C11 Ni1 C1 Ni2 -104.7(9) 8_655 3_665
C41 Ni1 C1 Ni2 34(2) 8_655 3_665
C41 Ni1 C1 Ni2 -130.3(16) . 3_665
C21 Ni1 C1 Ni2 77(2) . 3_665
C21 Ni1 C1 Ni2 -174.0(11) 8_655 3_665
C31 Ni1 C1 Ni2 110.3(18) 8_655 3_665
C31 Ni1 C1 Ni2 153.1(15) . 3_665
Ni1 Ni1 C1 Ni2 174.4(12) 2_655 3_665
C51 Ni1 C1 Ni2 59.5(11) 8_655 .
C51 Ni1 C1 Ni2 37.0(14) . .
C11 Ni1 C1 Ni2 104.7(9) . .
C41 Ni1 C1 Ni2 130.3(11) 8_655 .
C41 Ni1 C1 Ni2 -34(2) . .
C21 Ni1 C1 Ni2 174.0(11) . .
C21 Ni1 C1 Ni2 -77(2) 8_655 .
C31 Ni1 C1 Ni2 -153.1(13) 8_655 .
C31 Ni1 C1 Ni2 -110.3(19) . .
Ni1 Ni1 C1 Ni2 -88.97(13) 2_655 .
C51 Ni1 C1 Ni1 -126.0(13) 8_655 3_665
C51 Ni1 C1 Ni1 -148.5(11) . 3_665
C11 Ni1 C1 Ni1 -80.9(17) . 3_665
C11 Ni1 C1 Ni1 166.3(10) 8_655 3_665
C41 Ni1 C1 Ni1 -55(2) 8_655 3_665
C41 Ni1 C1 Ni1 140.8(16) . 3_665
C21 Ni1 C1 Ni1 -11.5(19) . 3_665
C21 Ni1 C1 Ni1 97.0(11) 8_655 3_665
C31 Ni1 C1 Ni1 21.3(17) 8_655 3_665
C31 Ni1 C1 Ni1 64.2(14) . 3_665
Ni1 Ni1 C1 Ni1 85.5(11) 2_655 3_665
C51 Ni1 C1 Ni1 148.5(11) 8_655 2_655
C51 Ni1 C1 Ni1 126.0(13) . 2_655
C11 Ni1 C1 Ni1 -166.3(10) . 2_655
C11 Ni1 C1 Ni1 80.9(17) 8_655 2_655
C41 Ni1 C1 Ni1 -140.8(12) 8_655 2_655
C41 Ni1 C1 Ni1 55(2) . 2_655
C21 Ni1 C1 Ni1 -97.0(11) . 2_655
C21 Ni1 C1 Ni1 11.5(19) 8_655 2_655
C31 Ni1 C1 Ni1 -64.2(13) 8_655 2_655
C31 Ni1 C1 Ni1 -21.3(18) . 2_655
C1 Ni2 C12 C22 -126.1(15) . .
C52 Ni2 C12 C22 6.7(9) 7_665 .
C52 Ni2 C12 C22 118.3(3) . .
C42 Ni2 C12 C22 48.2(17) 7_665 .
C42 Ni2 C12 C22 79.3(6) . .
C12 Ni2 C12 C22 -23.1(9) 7_665 .
C32 Ni2 C12 C22 89.4(18) 7_665 .
C32 Ni2 C12 C22 36.3(5) . .
C22 Ni2 C12 C22 120(2) 7_665 .
Ni1 Ni2 C12 C22 -146.2(8) 2_655 .
C1 Ni2 C12 C52 115.6(16) . .
C52 Ni2 C12 C52 -111.5(11) 7_665 .
C42 Ni2 C12 C52 -70.1(19) 7_665 .
C42 Ni2 C12 C52 -38.9(5) . .
C12 Ni2 C12 C52 -141.4(10) 7_665 .
C32 Ni2 C12 C52 -28.8(19) 7_665 .
C32 Ni2 C12 C52 -82.0(5) . .
C22 Ni2 C12 C52 2(2) 7_665 .
C22 Ni2 C12 C52 -118.3(3) . .
Ni1 Ni2 C12 C52 95.6(9) 2_655 .
C52 C12 C22 C32 0.0 . .
Ni2 C12 C22 C32 -58.9(8) . .
C52 C12 C22 Ni2 58.9(8) . .
C1 Ni2 C22 C32 -118(2) . .
C52 Ni2 C22 C32 -40(4) 7_665 .
C52 Ni2 C22 C32 81.7(5) . .
C42 Ni2 C22 C32 8(2) 7_665 .
C42 Ni2 C22 C32 37.3(3) . .
C12 Ni2 C22 C32 136(2) 7_665 .
C12 Ni2 C22 C32 119.9(6) . .
C32 Ni2 C22 C32 51.1(12) 7_665 .
C22 Ni2 C22 C32 94.0(5) 7_665 .
Ni1 Ni2 C22 C32 167.8(12) 2_655 .
C1 Ni2 C22 C12 123(2) . .
C52 Ni2 C22 C12 -160(4) 7_665 .
C52 Ni2 C22 C12 -38.2(4) . .
C42 Ni2 C22 C12 -112(2) 7_665 .
C42 Ni2 C22 C12 -82.6(8) . .
C12 Ni2 C22 C12 16(2) 7_665 .
C32 Ni2 C22 C12 -68.8(11) 7_665 .
C32 Ni2 C22 C12 -119.9(6) . .
C22 Ni2 C22 C12 -25.87(19) 7_665 .
Ni1 Ni2 C22 C12 47.9(12) 2_655 .
C12 C22 C32 C42 0.0 . .
Ni2 C22 C32 C42 -57.9(11) . .
C12 C22 C32 Ni2 57.9(11) . .
C1 Ni2 C32 C22 126.9(17) . .
C52 Ni2 C32 C22 22(3) 7_665 .
C52 Ni2 C32 C22 -80.4(4) . .
C42 Ni2 C32 C22 -152(6) 7_665 .
C42 Ni2 C32 C22 -119.2(5) . .
C12 Ni2 C32 C22 -19.9(15) 7_665 .
C12 Ni2 C32 C22 -36.5(4) . .
C32 Ni2 C32 C22 -104.6(4) 7_665 .
C22 Ni2 C32 C22 -63.3(10) 7_665 .
Ni1 Ni2 C32 C22 -48(4) 2_655 .
C1 Ni2 C32 C42 -113.9(16) . .
C52 Ni2 C32 C42 141(2) 7_665 .
C52 Ni2 C32 C42 38.8(5) . .
C42 Ni2 C32 C42 -33(6) 7_665 .
C12 Ni2 C32 C42 99.3(14) 7_665 .
C12 Ni2 C32 C42 82.7(8) . .
C32 Ni2 C32 C42 14.58(12) 7_665 .
C22 Ni2 C32 C42 55.9(9) 7_665 .
C22 Ni2 C32 C42 119.2(5) . .
Ni1 Ni2 C32 C42 71(4) 2_655 .
C22 C32 C42 C52 0.0 . .
Ni2 C32 C42 C52 -60.7(6) . .
C22 C32 C42 Ni2 60.7(6) . .
C1 Ni2 C42 C52 -119.7(14) . .
C52 Ni2 C42 C52 98.0(10) 7_665 .
C42 Ni2 C42 C52 131.1(4) 7_665 .
C12 Ni2 C42 C52 55.4(13) 7_665 .
C12 Ni2 C42 C52 38.5(4) . .
C32 Ni2 C42 C52 -5(6) 7_665 .
C32 Ni2 C42 C52 117.3(4) . .
C22 Ni2 C42 C52 17.8(17) 7_665 .
C22 Ni2 C42 C52 80.8(4) . .
Ni1 Ni2 C42 C52 -46.3(7) 2_655 .
C1 Ni2 C42 C32 123.0(14) . .
C52 Ni2 C42 C32 -19.3(8) 7_665 .
C52 Ni2 C42 C32 -117.3(4) . .
C42 Ni2 C42 C32 13.82(8) 7_665 .
C12 Ni2 C42 C32 -61.9(13) 7_665 .
C12 Ni2 C42 C32 -78.8(7) . .
C32 Ni2 C42 C32 -122(6) 7_665 .
C22 Ni2 C42 C32 -99.5(16) 7_665 .
C22 Ni2 C42 C32 -36.5(4) . .
Ni1 Ni2 C42 C32 -163.6(8) 2_655 .
C32 C42 C52 C12 0.0 . .
Ni2 C42 C52 C12 -63.6(10) . .
C32 C42 C52 Ni2 63.6(10) . .
C22 C12 C52 C42 0.0 . .
Ni2 C12 C52 C42 62.4(8) . .
C22 C12 C52 Ni2 -62.4(8) . .
C1 Ni2 C52 C42 116.6(18) . .
C52 Ni2 C52 C42 -66.0(4) 7_665 .
C42 Ni2 C52 C42 -24.5(12) 7_665 .
C12 Ni2 C52 C42 -104.2(8) 7_665 .
C12 Ni2 C52 C42 -116.8(5) . .
C32 Ni2 C52 C42 2(3) 7_665 .
C32 Ni2 C52 C42 -37.8(2) . .
C22 Ni2 C52 C42 -120(3) 7_665 .
C22 Ni2 C52 C42 -79.8(4) . .
Ni1 Ni2 C52 C42 148.8(7) 2_655 .
C1 Ni2 C52 C12 -126.6(17) . .
C52 Ni2 C52 C12 50.8(5) 7_665 .
C42 Ni2 C52 C12 92.3(10) 7_665 .
C42 Ni2 C52 C12 116.8(5) . .
C12 Ni2 C52 C12 12.7(10) 7_665 .
C32 Ni2 C52 C12 119(3) 7_665 .
C32 Ni2 C52 C12 79.0(6) . .
C22 Ni2 C52 C12 -3(4) 7_665 .
C22 Ni2 C52 C12 37.0(3) . .
Ni1 Ni2 C52 C12 -94.4(6) 2_655 .
C1 Ni1 C11 C21 124.8(15) . .
C51 Ni1 C11 C21 -126.8(13) 8_655 .
C51 Ni1 C11 C21 -117.1(5) . .
C11 Ni1 C11 C21 -95.1(9) 8_655 .
C41 Ni1 C11 C21 8(3) 8_655 .
C41 Ni1 C11 C21 -78.7(4) . .
C21 Ni1 C11 C21 -54.0(7) 8_655 .
C31 Ni1 C11 C21 -16.3(14) 8_655 .
C31 Ni1 C11 C21 -36.5(3) . .
Ni1 Ni1 C11 C21 -8(3) 2_655 .
C1 Ni1 C11 C51 -118.1(15) . .
C51 Ni1 C11 C51 -9.7(12) 8_655 .
C11 Ni1 C11 C51 22.0(9) 8_655 .
C41 Ni1 C11 C51 125(3) 8_655 .
C41 Ni1 C11 C51 38.4(3) . .
C21 Ni1 C11 C51 117.1(5) . .
C21 Ni1 C11 C51 63.1(7) 8_655 .
C31 Ni1 C11 C51 100.8(14) 8_655 .
C31 Ni1 C11 C51 80.6(6) . .
Ni1 Ni1 C11 C51 110(3) 2_655 .
C51 C11 C21 C31 0.0 . .
Ni1 C11 C21 C31 61.2(9) . .
C51 C11 C21 Ni1 -61.2(9) . .
C1 Ni1 C21 C31 127.0(17) . .
C51 Ni1 C21 C31 -93.5(14) 8_655 .
C51 Ni1 C21 C31 -80.1(7) . .
C11 Ni1 C21 C31 -118.8(4) . .
C11 Ni1 C21 C31 -51.6(12) 8_655 .
C41 Ni1 C21 C31 -124(2) 8_655 .
C41 Ni1 C21 C31 -36.6(4) . .
C21 Ni1 C21 C31 -12.31(14) 8_655 .
C31 Ni1 C21 C31 13.7(18) 8_655 .
Ni1 Ni1 C21 C31 58.9(11) 2_655 .
C1 Ni1 C21 C11 -114.2(16) . .
C51 Ni1 C21 C11 25.3(13) 8_655 .
C51 Ni1 C21 C11 38.7(4) . .
C11 Ni1 C21 C11 67.2(11) 8_655 .
C41 Ni1 C21 C11 -5(2) 8_655 .
C41 Ni1 C21 C11 82.2(4) . .
C21 Ni1 C21 C11 106.5(4) 8_655 .
C31 Ni1 C21 C11 132.5(17) 8_655 .
C31 Ni1 C21 C11 118.8(4) . .
Ni1 Ni1 C21 C11 177.8(9) 2_655 .
C11 C21 C31 C41 0.0 . .
Ni1 C21 C31 C41 58.6(5) . .
C11 C21 C31 Ni1 -58.6(5) . .
C1 Ni1 C31 C21 -119.9(14) . .
C51 Ni1 C31 C21 66.7(14) 8_655 .
C51 Ni1 C31 C21 81.3(7) . .
C11 Ni1 C31 C21 37.3(4) . .
C11 Ni1 C31 C21 109.3(18) 8_655 .
C41 Ni1 C31 C21 24.1(7) 8_655 .
C41 Ni1 C31 C21 119.4(4) . .
C21 Ni1 C31 C21 145.3(16) 8_655 .
C31 Ni1 C31 C21 -11.21(10) 8_655 .
Ni1 Ni1 C31 C21 -135.9(8) 2_655 .
C1 Ni1 C31 C41 120.6(13) . .
C51 Ni1 C31 C41 -52.7(13) 8_655 .
C51 Ni1 C31 C41 -38.1(4) . .
C11 Ni1 C31 C41 -82.1(4) . .
C11 Ni1 C31 C41 -10.1(16) 8_655 .
C41 Ni1 C31 C41 -95.3(8) 8_655 .
C21 Ni1 C31 C41 -119.4(4) . .
C21 Ni1 C31 C41 25.8(16) 8_655 .
C31 Ni1 C31 C41 -130.6(4) 8_655 .
Ni1 Ni1 C31 C41 104.6(7) 2_655 .
C21 C31 C41 C51 0.0 . .
Ni1 C31 C41 C51 59.6(9) . .
C21 C31 C41 Ni1 -59.6(9) . .
C1 Ni1 C41 C51 115(2) . .
C51 Ni1 C41 C51 -12.5(9) 8_655 .
C11 Ni1 C41 C51 -38.8(3) . .
C11 Ni1 C41 C51 31(5) 8_655 .
C41 Ni1 C41 C51 -55.6(4) 8_655 .
C21 Ni1 C41 C51 -81.6(6) . .
C21 Ni1 C41 C51 -137(2) 8_655 .
C31 Ni1 C41 C51 -98.0(10) 8_655 .
C31 Ni1 C41 C51 -117.9(5) . .
Ni1 Ni1 C41 C51 154.9(6) 2_655 .
C1 Ni1 C41 C31 -127.2(19) . .
C51 Ni1 C41 C31 105.4(10) 8_655 .
C51 Ni1 C41 C31 117.9(5) . .
C11 Ni1 C41 C31 79.1(5) . .
C11 Ni1 C41 C31 149(5) 8_655 .
C41 Ni1 C41 C31 62.3(4) 8_655 .
C21 Ni1 C41 C31 36.3(3) . .
C21 Ni1 C41 C31 -19(3) 8_655 .
C31 Ni1 C41 C31 19.9(9) 8_655 .
Ni1 Ni1 C41 C31 -87.2(6) 2_655 .
C31 C41 C51 C11 0.0 . .
Ni1 C41 C51 C11 62.8(8) . .
C31 C41 C51 Ni1 -62.8(8) . .
C21 C11 C51 C41 0.0 . .
Ni1 C11 C51 C41 -63.9(8) . .
C21 C11 C51 Ni1 63.9(8) . .
C1 Ni1 C51 C41 -125.5(10) . .
C51 Ni1 C51 C41 135.6(3) 8_655 .
C11 Ni1 C51 C41 116.6(3) . .
C11 Ni1 C51 C41 -17.3(19) 8_655 .
C41 Ni1 C51 C41 100.1(8) 8_655 .
C21 Ni1 C51 C41 78.9(5) . .
C21 Ni1 C51 C41 18.7(12) 8_655 .
C31 Ni1 C51 C41 60.1(14) 8_655 .
C31 Ni1 C51 C41 37.0(4) . .
Ni1 Ni1 C51 C41 -41.7(9) 2_655 .
C1 Ni1 C51 C11 118.0(10) . .
C51 Ni1 C51 C11 18.96(19) 8_655 .
C11 Ni1 C51 C11 -133.9(19) 8_655 .
C41 Ni1 C51 C11 -16.5(7) 8_655 .
C41 Ni1 C51 C11 -116.6(3) . .
C21 Ni1 C51 C11 -37.7(4) . .
C21 Ni1 C51 C11 -97.9(12) 8_655 .
C31 Ni1 C51 C11 -56.5(13) 8_655 .
C31 Ni1 C51 C11 -79.6(5) . .
Ni1 Ni1 C51 C11 -158.3(9) 2_655 .
C40 O10 C10 O10 -33(2) . 8_655
C40 O10 C10 C20 61.4(18) . .
O10 O10 C10 C20 94.2(12) 8_655 .
O10 C10 C20 C30 38.3(10) 8_655 .
O10 C10 C20 C30 -38.3(10) . .
C10 C20 C30 C40 0.000(13) . .
C20 C30 C40 O10 -37.8(11) . 8_655
C20 C30 C40 O10 37.8(11) . .
C10 O10 C40 C30 -63.4(19) . .
O10 O10 C40 C30 -95.9(11) 8_655 .
C10 O10 C40 O10 32(2) . 8_655
